data_4021145
loop_
_publ_author_name
'Julien Beignet'
'James Tiernan'
'Chang H. Woo'
'Benson M. Kariuki'
'Liam R. Cox'

_publ_section_title
;
 Stereoselective Synthesis of Allyl-C-mannosyl Compounds:
 Use of a Temporary Silicon Connection in
 Intramolecular Allylation Strategies with Allylsilanes
;
_journal_name_full 'Journal of Organic Chemistry'
_journal_page_first 6341
_journal_page_last 6356
_journal_paper_doi 10.1021/jo049061w
_journal_volume 69
_journal_year 2004
_chemical_formula_moiety 'C30 H34 O7, 0.125(C4 H10 O)'
_chemical_formula_sum 'C30.5 H35.25 O7.125'
_chemical_formula_weight 515.84
_space_group_IT_number 5
_symmetry_cell_setting monoclinic
_symmetry_space_group_name_Hall 'C 2y'
_symmetry_space_group_name_H-M 'C 1 2 1'
_cell_angle_alpha 90.00
_cell_angle_beta 97.433(3)
_cell_angle_gamma 90.00
_cell_formula_units_Z 8
_cell_length_a 18.5623(15)
_cell_length_b 13.0870(12)
_cell_length_c 24.018(2)
_cell_measurement_temperature 296(2)
_cell_volume 5785.5(9)
_diffrn_ambient_temperature 296(2)
_exptl_crystal_density_diffrn 1.184
_cod_depositor_comments
;
The following automatic conversions were performed:
'_symmetry_cell_setting' value 'Monoclinic' changed to 'monoclinic'
according to '/home/saulius/struct/CIF-dictionaries/cif_core.dic'
dictionary named 'cif_core.dic' version 2.4.1 from 2010-06-29.

Automatic conversion script
Id: cif_fix_enum 1527 2010-12-29 10:47:43Z saulius 
;
_cod_original_sg_symbol_H-M 'C 2'
_cod_original_formula_sum 'C30.50 H35.25 O7.125'
_cod_database_code 4021145

loop_
_symmetry_equiv_pos_as_xyz
'x, y, z'
'-x, y, -z'
'x+1/2, y+1/2, z'
'-x+1/2, y+1/2, -z'

loop_
_atom_site_label
_atom_site_type_symbol
_atom_site_fract_x
_atom_site_fract_y
_atom_site_fract_z
_atom_site_U_iso_or_equiv
_atom_site_adp_type
_atom_site_occupancy
_atom_site_symmetry_multiplicity
_atom_site_calc_flag
_atom_site_refinement_flags
_atom_site_disorder_assembly
_atom_site_disorder_group
O1 O -0.02177(19) 1.3426(3) 0.14842(16) 0.0719(12) Uani 1 1 d . . .
O2 O 0.06095(18) 1.2899(3) 0.09323(15) 0.0665(11) Uani 1 1 d . . .
O3 O 0.0817(2) 1.3680(3) 0.20749(15) 0.0710(11) Uani 1 1 d . . .
O4 O -0.0558(2) 1.3350(4) 0.05309(18) 0.0846(13) Uani 1 1 d . . .
O5 O 0.2224(4) 1.3811(5) 0.3145(3) 0.152(3) Uani 1 1 d . . .
O6 O 0.25948(19) 1.2444(3) 0.21249(16) 0.0669(11) Uani 1 1 d . . .
O7 O 0.1802(2) 1.1590(3) 0.11316(16) 0.0697(11) Uani 1 1 d . . .
O8 O 0.4224(2) 1.0251(5) 0.4036(2) 0.0982(16) Uani 1 1 d . . .
O9 O 0.3534(2) 0.9077(4) 0.35140(19) 0.0857(13) Uani 1 1 d . . .
O10 O 0.3117(3) 1.1007(4) 0.40210(18) 0.0882(14) Uani 1 1 d . . .
O11 O 0.4694(3) 0.8658(5) 0.3928(3) 0.1184(19) Uani 1 1 d . . .
O12 O 0.1681(3) 1.0898(5) 0.4383(2) 0.122(2) Uani 1 1 d . . .
O13 O 0.1485(2) 1.0777(4) 0.30117(18) 0.0820(13) Uani 1 1 d . . .
O14 O 0.2438(2) 0.9289(4) 0.26076(17) 0.0797(13) Uani 1 1 d . . .
O15 O 0.0000 0.8175(8) 0.0000 0.059(3) Uani 0.50 2 d SP . .
C1 C 0.0008(3) 1.3570(6) 0.0944(2) 0.0720(18) Uani 1 1 d . . .
C2 C 0.0333(3) 1.2916(5) 0.1827(2) 0.0664(16) Uani 1 1 d . . .
H2 H 0.0136 1.2505 0.2114 0.080 Uiso 1 1 calc R . .
C3 C 0.0666(3) 1.2250(5) 0.1418(2) 0.0660(16) Uani 1 1 d . . .
H3 H 0.0363 1.1642 0.1333 0.079 Uiso 1 1 calc R . .
C4 C 0.1507(3) 1.3267(5) 0.2331(2) 0.0704(17) Uani 1 1 d . . .
H4 H 0.1419 1.2729 0.2598 0.084 Uiso 1 1 calc R . .
C5 C 0.1900(3) 1.2818(5) 0.1873(2) 0.0616(15) Uani 1 1 d . . .
H5 H 0.1965 1.3341 0.1591 0.074 Uiso 1 1 calc R . .
C6 C 0.1453(3) 1.1924(5) 0.1597(2) 0.0652(16) Uani 1 1 d . . .
H6 H 0.1459 1.1364 0.1869 0.078 Uiso 1 1 calc R . .
C7 C 0.0231(4) 1.4668(6) 0.0850(3) 0.084(2) Uani 1 1 d . . .
H7A H 0.0632 1.4849 0.1126 0.101 Uiso 1 1 calc R . .
H7B H -0.0171 1.5115 0.0883 0.101 Uiso 1 1 calc R . .
H7C H 0.0375 1.4732 0.0481 0.101 Uiso 1 1 calc R . .
C8 C -0.0803(4) 1.2289(8) 0.0488(3) 0.099(3) Uani 1 1 d . . .
H8A H -0.1243 1.2245 0.0231 0.118 Uiso 1 1 calc R . .
H8B H -0.0891 1.2051 0.0851 0.118 Uiso 1 1 calc R . .
H8C H -0.0435 1.1874 0.0354 0.118 Uiso 1 1 calc R . .
C9 C 0.1894(4) 1.4142(7) 0.2641(3) 0.098(2) Uani 1 1 d . . .
H9A H 0.2252 1.4421 0.2424 0.118 Uiso 1 1 calc R . .
H9B H 0.1549 1.4677 0.2697 0.118 Uiso 1 1 calc R . .
C10 C 0.2698(7) 1.4609(9) 0.3442(5) 0.167(5) Uani 1 1 d . . .
H10A H 0.3010 1.4899 0.3188 0.200 Uiso 1 1 calc R . .
H10B H 0.3003 1.4308 0.3757 0.200 Uiso 1 1 calc R . .
C11 C 0.2210(6) 1.5478(8) 0.3657(4) 0.114(3) Uani 1 1 d . . .
C12 C 0.1677(9) 1.5327(13) 0.4004(5) 0.157(5) Uani 1 1 d . . .
H12 H 0.1597 1.4648 0.4092 0.189 Uiso 1 1 calc R . .
C13 C 0.1278(10) 1.5971(19) 0.4221(7) 0.189(6) Uani 1 1 d . . .
H13 H 0.0935 1.5798 0.4455 0.227 Uiso 1 1 calc R . .
C14 C 0.1440(8) 1.7085(17) 0.4044(6) 0.169(6) Uani 1 1 d . . .
H14 H 0.1180 1.7633 0.4164 0.202 Uiso 1 1 calc R . .
C15 C 0.1968(7) 1.7240(9) 0.3712(4) 0.127(3) Uani 1 1 d . . .
H15 H 0.2075 1.7905 0.3613 0.152 Uiso 1 1 calc R . .
C16 C 0.2355(6) 1.6433(11) 0.3514(4) 0.127(3) Uani 1 1 d . . .
H16 H 0.2712 1.6560 0.3284 0.152 Uiso 1 1 calc R . .
C17 C 0.3181(4) 1.2774(8) 0.1854(4) 0.118(3) Uani 1 1 d . . .
H17A H 0.3214 1.3513 0.1865 0.141 Uiso 1 1 calc R . .
H17B H 0.3111 1.2559 0.1464 0.141 Uiso 1 1 calc R . .
C18 C 0.3868(3) 1.2309(6) 0.2154(3) 0.0776(19) Uani 1 1 d . . .
C19 C 0.4260(4) 1.2789(6) 0.2602(3) 0.086(2) Uani 1 1 d . . .
H19 H 0.4081 1.3399 0.2728 0.103 Uiso 1 1 calc R . .
C20 C 0.4883(4) 1.2428(8) 0.2866(3) 0.096(2) Uani 1 1 d . . .
H20 H 0.5130 1.2782 0.3169 0.115 Uiso 1 1 calc R . .
C21 C 0.5150(4) 1.1555(8) 0.2694(3) 0.097(2) Uani 1 1 d . . .
H21 H 0.5587 1.1302 0.2876 0.117 Uiso 1 1 calc R . .
C22 C 0.4780(4) 1.1013(7) 0.2241(4) 0.095(2) Uani 1 1 d . . .
H22 H 0.4965 1.0398 0.2126 0.115 Uiso 1 1 calc R . .
C23 C 0.4145(4) 1.1398(7) 0.1970(3) 0.090(2) Uani 1 1 d . . .
H23 H 0.3899 1.1053 0.1664 0.108 Uiso 1 1 calc R . .
C24 C 0.1483(4) 1.0677(6) 0.0873(3) 0.085(2) Uani 1 1 d . . .
H24A H 0.1008 1.0838 0.0673 0.102 Uiso 1 1 calc R . .
H24B H 0.1417 1.0181 0.1162 0.102 Uiso 1 1 calc R . .
C25 C 0.1953(3) 1.0220(6) 0.0469(2) 0.0713(16) Uani 1 1 d . . .
C26 C 0.1688(5) 0.9470(8) 0.0102(4) 0.116(3) Uani 1 1 d . . .
H26 H 0.1206 0.9263 0.0082 0.140 Uiso 1 1 calc R . .
C27 C 0.2152(8) 0.9015(8) -0.0246(4) 0.145(4) Uani 1 1 d . . .
H27 H 0.1969 0.8508 -0.0497 0.173 Uiso 1 1 calc R . .
C28 C 0.2835(5) 0.9284(9) -0.0226(4) 0.110(3) Uani 1 1 d . . .
H28 H 0.3140 0.8967 -0.0452 0.132 Uiso 1 1 calc R . .
C29 C 0.3077(4) 1.0030(8) 0.0130(3) 0.104(3) Uani 1 1 d . . .
H29 H 0.3556 1.0246 0.0137 0.124 Uiso 1 1 calc R . .
C30 C 0.2662(4) 1.0486(7) 0.0478(3) 0.094(2) Uani 1 1 d . . .
H30 H 0.2863 1.0987 0.0726 0.113 Uiso 1 1 calc R . .
C31 C 0.4058(4) 0.9187(7) 0.3988(3) 0.093(2) Uani 1 1 d . . .
C32 C 0.3674(4) 1.0807(6) 0.3688(3) 0.0804(19) Uani 1 1 d . . .
H32 H 0.3866 1.1439 0.3546 0.096 Uiso 1 1 calc R . .
C33 C 0.3456(3) 1.0052(5) 0.3221(3) 0.0762(18) Uani 1 1 d . . .
H33 H 0.3806 1.0086 0.2949 0.091 Uiso 1 1 calc R . .
C34 C 0.2445(4) 1.1357(5) 0.3691(3) 0.0805(19) Uani 1 1 d . . .
H34 H 0.2558 1.1924 0.3450 0.097 Uiso 1 1 calc R . .
C35 C 0.2160(4) 1.0455(6) 0.3318(3) 0.0762(18) Uani 1 1 d . . .
H35 H 0.2079 0.9863 0.3552 0.091 Uiso 1 1 calc R . .
C36 C 0.2698(3) 1.0182(5) 0.2917(3) 0.0733(17) Uani 1 1 d . . .
H36 H 0.2707 1.0746 0.2649 0.088 Uiso 1 1 calc R . .
C37 C 0.3772(5) 0.8770(9) 0.4502(3) 0.120(3) Uani 1 1 d . . .
H37A H 0.4155 0.8767 0.4812 0.144 Uiso 1 1 calc R . .
H37B H 0.3599 0.8086 0.4430 0.144 Uiso 1 1 calc R . .
H37C H 0.3381 0.9193 0.4593 0.144 Uiso 1 1 calc R . .
C38 C 0.5035(5) 0.8906(8) 0.3439(5) 0.130(3) Uani 1 1 d . . .
H38A H 0.4695 0.8803 0.3107 0.156 Uiso 1 1 calc R . .
H38B H 0.5450 0.8473 0.3425 0.156 Uiso 1 1 calc R . .
H38C H 0.5188 0.9607 0.3458 0.156 Uiso 1 1 calc R . .
C39 C 0.1939(5) 1.1740(6) 0.4095(3) 0.101(2) Uani 1 1 d . . .
H39A H 0.2197 1.2210 0.4362 0.121 Uiso 1 1 calc R . .
H39B H 0.1533 1.2101 0.3888 0.121 Uiso 1 1 calc R . .
C40 C 0.1593(9) 1.1011(9) 0.4909(4) 0.194(7) Uani 1 1 d . . .
H40A H 0.1281 1.1598 0.4938 0.232 Uiso 1 1 calc R . .
H40B H 0.2062 1.1170 0.5119 0.232 Uiso 1 1 calc R . .
C41 C 0.1276(6) 1.0119(8) 0.5189(3) 0.115(3) Uani 1 1 d . . .
C42 C 0.0760(7) 1.0266(12) 0.5516(5) 0.145(4) Uani 1 1 d . . .
H42 H 0.0615 1.0929 0.5587 0.175 Uiso 1 1 calc R . .
C43 C 0.0431(6) 0.9440(15) 0.5756(5) 0.149(5) Uani 1 1 d . . .
H43 H 0.0064 0.9558 0.5978 0.178 Uiso 1 1 calc R . .
C44 C 0.0645(6) 0.8473(13) 0.5667(4) 0.136(4) Uani 1 1 d . . .
H44 H 0.0421 0.7934 0.5829 0.163 Uiso 1 1 calc R . .
C45 C 0.1167(5) 0.8276(8) 0.5354(4) 0.118(3) Uani 1 1 d . . .
H45 H 0.1318 0.7609 0.5300 0.141 Uiso 1 1 calc R . .
C46 C 0.1489(5) 0.9111(11) 0.5103(4) 0.125(4) Uani 1 1 d . . .
H46 H 0.1850 0.8988 0.4877 0.150 Uiso 1 1 calc R . .
C47 C 0.0920(4) 1.0035(7) 0.3011(4) 0.117(3) Uani 1 1 d . . .
H47A H 0.0872 0.9842 0.3395 0.140 Uiso 1 1 calc R . .
H47B H 0.1046 0.9428 0.2813 0.140 Uiso 1 1 calc R . .
C48 C 0.0231(4) 1.0438(7) 0.2741(4) 0.091(2) Uani 1 1 d . . .
C49 C -0.0067(6) 1.0169(8) 0.2232(5) 0.126(3) Uani 1 1 d . . .
H49 H 0.0176 0.9729 0.2015 0.151 Uiso 1 1 calc R . .
C50 C -0.0817(6) 1.0594(10) 0.2005(6) 0.149(5) Uani 1 1 d . . .
H50 H -0.1058 1.0406 0.1657 0.179 Uiso 1 1 calc R . .
C51 C -0.1114(6) 1.1281(11) 0.2355(9) 0.151(6) Uani 1 1 d . . .
H51 H -0.1564 1.1568 0.2230 0.181 Uiso 1 1 calc R . .
C52 C -0.0794(8) 1.1541(12) 0.2847(7) 0.155(5) Uani 1 1 d . . .
H52 H -0.1014 1.1998 0.3069 0.186 Uiso 1 1 calc R . .
C53 C -0.0114(6) 1.1126(9) 0.3039(5) 0.130(3) Uani 1 1 d . . .
H53 H 0.0116 1.1331 0.3388 0.156 Uiso 1 1 calc R . .
C54 C 0.2774(4) 0.9139(7) 0.2120(3) 0.091(2) Uani 1 1 d . . .
H54A H 0.3292 0.9031 0.2221 0.109 Uiso 1 1 calc R . .
H54B H 0.2705 0.9735 0.1879 0.109 Uiso 1 1 calc R . .
C55 C 0.2429(3) 0.8202(6) 0.1815(3) 0.0791(19) Uani 1 1 d . . .
C56 C 0.2660(4) 0.7920(7) 0.1306(3) 0.095(2) Uani 1 1 d . . .
H56 H 0.2995 0.8330 0.1154 0.114 Uiso 1 1 calc R . .
C57 C 0.2409(5) 0.7059(8) 0.1026(3) 0.110(3) Uani 1 1 d . . .
H57 H 0.2570 0.6891 0.0686 0.132 Uiso 1 1 calc R . .
C58 C 0.1921(4) 0.6447(8) 0.1243(3) 0.109(3) Uani 1 1 d . . .
H58 H 0.1761 0.5852 0.1055 0.131 Uiso 1 1 calc R . .
C59 C 0.1665(4) 0.6692(8) 0.1734(3) 0.110(3) Uani 1 1 d . . .
H59 H 0.1325 0.6278 0.1877 0.132 Uiso 1 1 calc R . .
C60 C 0.1925(4) 0.7584(6) 0.2019(3) 0.094(2) Uani 1 1 d . . .
H60 H 0.1753 0.7758 0.2353 0.112 Uiso 1 1 calc R . .
C61 C 0.0080(9) 0.8243(17) 0.0968(7) 0.126(7) Uani 0.50 1 d P . .
H61A H 0.0076 0.7855 0.1307 0.151 Uiso 0.50 1 calc PR . .
H61B H -0.0309 0.8731 0.0935 0.151 Uiso 0.50 1 calc PR . .
H61C H 0.0536 0.8595 0.0980 0.151 Uiso 0.50 1 calc PR . .
C62 C -0.0010(9) 0.7581(12) 0.0503(9) 0.112(6) Uani 0.50 1 d P . .
H62A H -0.0468 0.7220 0.0490 0.135 Uiso 0.50 1 calc PR . .
H62B H 0.0379 0.7081 0.0536 0.135 Uiso 0.50 1 calc PR . .

loop_
_atom_site_aniso_label
_atom_site_aniso_U_11
_atom_site_aniso_U_22
_atom_site_aniso_U_33
_atom_site_aniso_U_23
_atom_site_aniso_U_13
_atom_site_aniso_U_12
O1 0.059(2) 0.077(3) 0.082(3) 0.001(2) 0.016(2) 0.013(2)
O2 0.055(2) 0.081(3) 0.065(2) 0.006(2) 0.0129(17) 0.004(2)
O3 0.074(2) 0.073(3) 0.065(2) -0.006(2) 0.008(2) 0.016(2)
O4 0.082(3) 0.091(4) 0.078(3) -0.001(2) 0.000(2) 0.001(3)
O5 0.218(7) 0.097(5) 0.121(4) -0.011(4) -0.058(5) 0.023(5)
O6 0.062(2) 0.074(3) 0.066(2) 0.016(2) 0.0118(18) 0.007(2)
O7 0.071(2) 0.071(3) 0.069(2) -0.012(2) 0.0165(19) -0.003(2)
O8 0.078(3) 0.099(5) 0.113(4) 0.002(3) -0.007(3) -0.011(3)
O9 0.087(3) 0.073(3) 0.097(3) 0.001(3) 0.009(3) -0.003(2)
O10 0.105(3) 0.074(3) 0.083(3) -0.002(2) 0.006(3) -0.009(3)
O11 0.096(4) 0.112(5) 0.142(5) 0.015(4) -0.005(3) 0.017(4)
O12 0.172(5) 0.105(5) 0.097(4) -0.027(3) 0.054(4) -0.031(4)
O13 0.082(3) 0.072(3) 0.093(3) 0.024(2) 0.013(2) 0.001(2)
O14 0.082(3) 0.081(3) 0.079(3) 0.004(2) 0.020(2) -0.011(2)
O15 0.062(6) 0.040(7) 0.069(6) 0.000 -0.010(5) 0.000
C1 0.065(3) 0.100(6) 0.052(3) 0.005(3) 0.010(3) 0.001(4)
C2 0.065(3) 0.071(4) 0.065(3) -0.002(3) 0.014(3) -0.001(3)
C3 0.070(3) 0.070(4) 0.060(3) 0.007(3) 0.015(3) 0.006(3)
C4 0.084(4) 0.066(5) 0.057(3) 0.000(3) -0.002(3) 0.003(3)
C5 0.067(3) 0.061(4) 0.058(3) 0.000(3) 0.012(3) -0.005(3)
C6 0.074(3) 0.069(4) 0.055(3) -0.003(3) 0.020(3) -0.001(3)
C7 0.083(4) 0.087(6) 0.083(4) 0.007(4) 0.018(4) 0.002(4)
C8 0.069(4) 0.125(8) 0.102(5) -0.019(5) 0.011(4) -0.003(5)
C9 0.105(5) 0.107(7) 0.075(4) -0.011(4) -0.018(4) 0.016(5)
C10 0.206(11) 0.122(9) 0.149(8) -0.055(7) -0.071(8) 0.017(9)
C11 0.143(7) 0.072(7) 0.114(7) -0.011(5) -0.029(6) -0.014(6)
C12 0.202(14) 0.155(14) 0.112(8) 0.018(8) 0.013(8) -0.071(11)
C13 0.207(15) 0.21(2) 0.143(12) -0.009(13) 0.010(10) 0.002(15)
C14 0.142(9) 0.25(2) 0.106(8) -0.055(10) -0.027(7) 0.063(11)
C15 0.183(11) 0.087(8) 0.101(7) -0.008(6) -0.018(7) -0.011(8)
C16 0.157(9) 0.130(10) 0.088(6) -0.001(6) -0.008(5) -0.034(8)
C17 0.070(4) 0.159(9) 0.124(6) 0.054(6) 0.014(4) 0.006(5)
C18 0.049(3) 0.098(6) 0.087(4) 0.020(4) 0.014(3) 0.000(4)
C19 0.087(5) 0.077(5) 0.095(5) 0.011(4) 0.019(4) -0.006(4)
C20 0.094(5) 0.117(8) 0.076(5) -0.012(5) 0.013(4) -0.014(5)
C21 0.070(4) 0.125(8) 0.096(5) 0.018(5) 0.005(4) -0.003(5)
C22 0.098(5) 0.084(6) 0.115(6) 0.008(5) 0.056(5) 0.012(5)
C23 0.082(5) 0.112(7) 0.077(4) -0.001(4) 0.014(4) -0.017(5)
C24 0.088(4) 0.089(6) 0.079(4) -0.020(4) 0.012(3) -0.010(4)
C25 0.079(4) 0.074(5) 0.062(3) 0.001(3) 0.012(3) 0.001(3)
C26 0.111(6) 0.133(8) 0.108(6) -0.046(6) 0.026(5) -0.013(6)
C27 0.238(14) 0.105(8) 0.101(6) -0.038(5) 0.062(8) -0.001(9)
C28 0.110(6) 0.129(8) 0.099(6) -0.008(6) 0.047(5) -0.005(6)
C29 0.099(5) 0.128(8) 0.083(5) 0.008(5) 0.011(4) 0.009(6)
C30 0.079(4) 0.138(8) 0.066(4) -0.019(4) 0.011(3) 0.008(5)
C31 0.083(5) 0.078(6) 0.114(6) 0.008(4) -0.003(4) 0.005(4)
C32 0.077(4) 0.078(5) 0.087(4) -0.004(4) 0.017(4) -0.014(4)
C33 0.078(4) 0.067(5) 0.085(4) 0.011(4) 0.018(3) -0.007(3)
C34 0.095(4) 0.064(5) 0.084(4) 0.011(4) 0.013(4) -0.008(4)
C35 0.094(4) 0.067(5) 0.068(4) 0.010(3) 0.013(3) -0.014(4)
C36 0.077(4) 0.068(5) 0.077(4) 0.006(3) 0.018(3) -0.030(3)
C37 0.112(6) 0.136(8) 0.110(6) 0.046(6) 0.011(5) 0.017(6)
C38 0.092(5) 0.119(9) 0.181(9) 0.006(7) 0.022(6) 0.026(5)
C39 0.131(6) 0.071(6) 0.107(5) -0.005(4) 0.038(5) -0.002(5)
C40 0.38(2) 0.121(9) 0.076(6) 0.000(6) 0.001(8) -0.093(12)
C41 0.199(10) 0.088(7) 0.055(4) -0.009(4) 0.004(5) 0.008(7)
C42 0.181(11) 0.154(12) 0.099(7) -0.041(7) 0.011(7) 0.027(10)
C43 0.135(8) 0.197(15) 0.123(8) -0.041(10) 0.052(6) -0.016(10)
C44 0.148(9) 0.176(13) 0.087(6) 0.003(7) 0.032(6) -0.021(9)
C45 0.141(7) 0.107(8) 0.106(6) 0.010(5) 0.019(6) -0.004(6)
C46 0.110(6) 0.177(12) 0.092(6) -0.008(7) 0.032(5) 0.022(7)
C47 0.070(4) 0.104(7) 0.174(8) 0.062(6) 0.006(5) -0.016(4)
C48 0.078(4) 0.085(6) 0.114(6) 0.019(5) 0.030(5) -0.016(4)
C49 0.141(8) 0.098(7) 0.143(8) 0.006(6) 0.037(7) -0.046(6)
C50 0.107(7) 0.142(11) 0.185(11) 0.075(9) -0.035(7) -0.073(7)
C51 0.091(7) 0.121(11) 0.251(17) 0.063(11) 0.066(10) 0.010(7)
C52 0.149(11) 0.161(12) 0.168(11) 0.033(10) 0.066(9) -0.031(11)
C53 0.118(8) 0.129(10) 0.148(8) 0.051(7) 0.036(7) -0.003(7)
C54 0.102(5) 0.102(6) 0.077(4) -0.003(4) 0.038(4) -0.007(5)
C55 0.072(4) 0.095(6) 0.072(4) 0.013(4) 0.016(3) -0.002(4)
C56 0.093(4) 0.117(7) 0.080(4) -0.005(5) 0.034(4) -0.001(5)
C57 0.118(6) 0.132(8) 0.086(5) -0.023(5) 0.042(5) -0.027(6)
C58 0.114(6) 0.122(8) 0.094(5) -0.028(5) 0.024(5) -0.023(6)
C59 0.098(5) 0.130(8) 0.109(6) -0.012(6) 0.036(5) -0.045(5)
C60 0.109(5) 0.099(7) 0.077(4) -0.008(4) 0.028(4) -0.016(5)
C61 0.112(12) 0.15(2) 0.108(12) 0.074(14) 0.000(10) -0.036(12)
C62 0.101(10) 0.044(10) 0.182(18) 0.010(11) -0.022(11) -0.026(8)

loop_
_geom_bond_atom_site_label_1
_geom_bond_atom_site_label_2
_geom_bond_distance
_geom_bond_site_symmetry_2
_geom_bond_publ_flag
O1 C2 1.397(7) . ?
O1 C1 1.427(7) . ?
O2 C1 1.424(7) . ?
O2 C3 1.434(7) . ?
O3 C2 1.422(7) . ?
O3 C4 1.451(7) . ?
O4 C1 1.378(7) . ?
O4 C8 1.460(10) . ?
O5 C9 1.355(8) . ?
O5 C10 1.486(12) . ?
O6 C17 1.406(8) . ?
O6 C5 1.439(7) . ?
O7 C6 1.432(6) . ?
O7 C24 1.438(8) . ?
O8 C31 1.427(10) . ?
O8 C32 1.432(8) . ?
O9 C31 1.406(8) . ?
O9 C33 1.455(8) . ?
O10 C32 1.409(8) . ?
O10 C34 1.463(8) . ?
O11 C31 1.392(9) . ?
O11 C38 1.441(11) . ?
O12 C40 1.304(10) . ?
O12 C39 1.417(9) . ?
O13 C47 1.429(8) . ?
O13 C35 1.431(8) . ?
O14 C54 1.411(7) . ?
O14 C36 1.435(8) . ?
O15 C62 1.44(2) 2 ?
O15 C62 1.44(2) . ?
C1 C7 1.520(10) . ?
C2 C3 1.505(8) . ?
C3 C6 1.530(8) . ?
C4 C9 1.497(10) . ?
C4 C5 1.517(8) . ?
C5 C6 1.534(9) . ?
C10 C11 1.582(15) . ?
C11 C16 1.333(14) . ?
C11 C12 1.386(16) . ?
C12 C13 1.28(2) . ?
C13 C14 1.56(2) . ?
C14 C15 1.355(16) . ?
C15 C16 1.396(16) . ?
C17 C18 1.509(10) . ?
C18 C19 1.371(10) . ?
C18 C23 1.393(11) . ?
C19 C20 1.333(11) . ?
C20 C21 1.332(12) . ?
C21 C22 1.402(12) . ?
C22 C23 1.367(11) . ?
C24 C25 1.510(9) . ?
C25 C30 1.360(9) . ?
C25 C26 1.368(10) . ?
C26 C27 1.408(13) . ?
C27 C28 1.311(13) . ?
C28 C29 1.337(12) . ?
C29 C30 1.347(10) . ?
C31 C37 1.509(11) . ?
C32 C33 1.511(9) . ?
C33 C36 1.509(9) . ?
C34 C39 1.520(10) . ?
C34 C35 1.534(10) . ?
C35 C36 1.517(9) . ?
C40 C41 1.504(14) . ?
C41 C42 1.328(15) . ?
C41 C46 1.400(13) . ?
C42 C43 1.402(17) . ?
C43 C44 1.351(17) . ?
C44 C45 1.328(13) . ?
C45 C46 1.417(14) . ?
C47 C48 1.456(10) . ?
C48 C49 1.324(12) . ?
C48 C53 1.359(14) . ?
C49 C50 1.533(15) . ?
C50 C51 1.392(17) . ?
C51 C52 1.298(17) . ?
C52 C53 1.396(16) . ?
C54 C55 1.526(10) . ?
C55 C60 1.374(9) . ?
C55 C56 1.397(9) . ?
C56 C57 1.363(12) . ?
C57 C58 1.363(11) . ?
C58 C59 1.365(11) . ?
C59 C60 1.406(11) . ?
C61 C62 1.41(3) . ?
